data_7043191
loop_
_publ_author_name
'Drover, Marcus W.'
'Schafer, Laurel L.'
'Love, Jennifer'

_publ_section_title
;
 Dehydrogenation of Cyclic Amines by a Coordinatively Unsaturated
 Cp*Ir(III) Phosphoramidate Complex
;
_journal_name_full 'Dalton Trans.'
_journal_paper_doi 10.1039/C7DT01499F
_journal_year 2017
_chemical_formula_moiety 'C32 H12 B F24, C20 H35 Cl0.22 Ir N2'
_chemical_formula_sum 'C52 H47 B Cl0.22 F24 Ir N2'
_chemical_formula_weight 1366.72
_chemical_name_systematic iridium(imine)6-membered
_space_group_crystal_system triclinic
_space_group_IT_number 2
_space_group_name_Hall '-P 1'
_space_group_name_H-M_alt 'P -1'
_symmetry_space_group_name_Hall '-P 1'
_symmetry_space_group_name_H-M 'P -1'
_atom_sites_solution_hydrogens geom
_audit_creation_date 2017-03-09
_audit_creation_method
;
Olex2 1.2
(compiled Mar  2 2017 14:02:25 for OlexSys, GUI svn.r5324)
;
_audit_update_record
;
2017-03-09 deposited with the CCDC.
2017-06-01 downloaded from the CCDC.
;
_cell_angle_alpha 93.337(2)
_cell_angle_beta 110.084(2)
_cell_angle_gamma 103.367(2)
_cell_formula_units_Z 2
_cell_length_a 12.7608(13)
_cell_length_b 13.3680(15)
_cell_length_c 17.2480(18)
_cell_measurement_reflns_used 9349
_cell_measurement_temperature 90(2)
_cell_measurement_theta_max 29.113
_cell_measurement_theta_min 2.507
_cell_volume 2657.8(5)
_computing_cell_refinement 'SAINT v8.34A (Bruker, 2013)'
_computing_data_reduction 'SAINT v8.34A (Bruker, 2013)'
_computing_molecular_graphics 'Olex2 (Dolomanov et al., 2009)'
_computing_publication_material 'Olex2 (Dolomanov et al., 2009)'
_computing_structure_refinement 'ShelXL (Sheldrick, 2015)'
_computing_structure_solution 'SHELXT 2014/4 (Sheldrick, 2014)'
_diffrn_ambient_temperature 90(2)
_diffrn_measured_fraction_theta_full 1.000
_diffrn_measured_fraction_theta_max 0.995
_diffrn_measurement_device_type 'Apex Duo II'
_diffrn_radiation_type MoK\a
_diffrn_radiation_wavelength 0.71073
_diffrn_reflns_av_R_equivalents 0.0390
_diffrn_reflns_av_unetI/netI 0.0400
_diffrn_reflns_Laue_measured_fraction_full 1.000
_diffrn_reflns_Laue_measured_fraction_max 0.995
_diffrn_reflns_limit_h_max 17
_diffrn_reflns_limit_h_min -17
_diffrn_reflns_limit_k_max 18
_diffrn_reflns_limit_k_min -18
_diffrn_reflns_limit_l_max 23
_diffrn_reflns_limit_l_min -23
_diffrn_reflns_number 51623
_diffrn_reflns_point_group_measured_fraction_full 1.000
_diffrn_reflns_point_group_measured_fraction_max 0.995
_diffrn_reflns_theta_full 26.000
_diffrn_reflns_theta_max 29.169
_diffrn_reflns_theta_min 1.272
_exptl_absorpt_coefficient_mu 2.646
_exptl_absorpt_correction_T_max 0.7458
_exptl_absorpt_correction_T_min 0.5479
_exptl_absorpt_correction_type multi-scan
_exptl_absorpt_process_details
;
SADABS-2014/5 (Bruker,2014) was used for absorption correction.
wR2(int) was 0.0830 before and 0.0421 after correction.
The Ratio of minimum to maximum transmission is 0.7346.
The \l/2 correction factor is 0.00150.
;
_exptl_crystal_colour 'clear yellow'
_exptl_crystal_colour_lustre clear
_exptl_crystal_colour_primary yellow
_exptl_crystal_density_diffrn 1.708
_exptl_crystal_description plate
_exptl_crystal_F_000 1349
_exptl_crystal_size_max 0.48
_exptl_crystal_size_mid 0.11
_exptl_crystal_size_min 0.08
_refine_diff_density_max 1.967
_refine_diff_density_min -1.029
_refine_diff_density_rms 0.128
_refine_ls_extinction_method none
_refine_ls_goodness_of_fit_ref 1.033
_refine_ls_hydrogen_treatment constr
_refine_ls_matrix_type full
_refine_ls_number_parameters 1008
_refine_ls_number_reflns 14303
_refine_ls_number_restraints 1666
_refine_ls_restrained_S_all 1.014
_refine_ls_R_factor_all 0.0560
_refine_ls_R_factor_gt 0.0443
_refine_ls_shift/su_max 0.007
_refine_ls_shift/su_mean 0.000
_refine_ls_structure_factor_coef Fsqd
_refine_ls_weighting_details 'w=1/[\s^2^(Fo^2^)+(0.0597P)^2^+6.0865P] where P=(Fo^2^+2Fc^2^)/3'
_refine_ls_weighting_scheme calc
_refine_ls_wR_factor_gt 0.1079
_refine_ls_wR_factor_ref 0.1145
_reflns_Friedel_coverage 0.000
_reflns_number_gt 12165
_reflns_number_total 14303
_reflns_threshold_expression 'I > 2\s(I)'
_cod_data_source_file c7dt01499f2.cif
_cod_data_source_block mo_jl211_0m_a
_cod_database_code 7043191
_shelx_shelxl_version_number 2016/6
_shelx_space_group_comment
;
The symmetry employed for this shelxl refinement is uniquely defined
by the following loop, which should always be used as a source of
symmetry information in preference to the above space-group names.
They are only intended as comments.
;
_olex2_refinement_description
;
1. Fixed Uiso
 At 1.2 times of:
  All C(H) groups, All C(H,H) groups, All C(H,H,H,H) groups, All N(H) groups
 At 1.5 times of:
  All C(H,H,H) groups
2. Restrained distances
 Ir-Ir01
 -0.35 with sigma of 0.02
 F1-F2 \\sim F2-F3 \\sim F3-F1
 with sigma of 0.01
 F19-C52 \\sim F20-C52 \\sim F21-C52
 with sigma of 0.01
 C20A-C19A \\sim C19A-C18C \\sim C18C-C17 \\sim C17-C16
 with sigma of 0.01
 C13A-C14A \\sim C14A-C15A
 with sigma of 0.02
 C17A-C16A \\sim C18A-C17A \\sim C19-C18A \\sim C20-C19
 with sigma of 0.01
 F4-C28 \\sim F5-C28 \\sim F6-C28
 with sigma of 0.02
 F2-C27 \\sim F2A-C27 \\sim F1-C27 \\sim F1A-C27 \\sim F3A-C27 \\sim F3-C27
 with sigma of 0.01
 F8-C36 \\sim F8A-C36 \\sim F9-C36 \\sim F9A-C36 \\sim F7-C36 \\sim F7A-C36
 with sigma of 0.01
 F7-F8 \\sim F8-F9 \\sim F9-F7 \\sim F7A-F8A \\sim F8A-F9A \\sim F9A-F7A
 with sigma of 0.01
 F14-C43 \\sim F14A-C43 \\sim F15-C43 \\sim F15A-C43 \\sim F13-C43 \\sim
F13A-C43
 with sigma of 0.01
 F22-F23 \\sim F23-F24 \\sim F24-F22 \\sim F22A-F23A \\sim F23A-F24A \\sim
F24A-F22A
 with sigma of 0.01
 C51-F22 \\sim C51-F23 \\sim C51-F24 \\sim C51A-F22A \\sim C51A-F23A \\sim
C51A-F24A
 with sigma of 0.01
 C13-C14 \\sim C12-C13 \\sim C11-C12
 with sigma of 0.01
3. Uiso/Uaniso restraints and constraints
C1 \\sim C2 \\sim C3 \\sim C4 \\sim C5 \\sim C6 \\sim C7 \\sim C8 \\sim C9
\\sim C10 \\sim C1A \\sim C2A \\sim C3A \\sim C4A \\sim C5A \\sim C6A \\sim C7A
\\sim C8A \\sim C9A \\sim C10A: within 2A with sigma of 0.04 and sigma for
terminal atoms of 0.08
F9 \\sim F9A \\sim F7 \\sim F7A \\sim F8 \\sim F8A: within 2A with sigma of
0.04 and sigma for terminal atoms of 0.08
F9A \\sim F9: within 2A with sigma of 0.04 and sigma for terminal atoms of 0.08
F8A \\sim F8: within 2A with sigma of 0.04 and sigma for terminal atoms of 0.08
Uanis(C9) \\sim Ueq, Uanis(C8) \\sim Ueq, Uanis(C5) \\sim Ueq, Uanis(C3) \\sim
Ueq: with sigma of 0.001 and sigma for terminal atoms of 0.002
Uanis(F8) \\sim Ueq, Uanis(F8A) \\sim Ueq: with sigma of 0.1 and sigma for
terminal atoms of 0.2
Uanis(Ir) = Uanis(Ir01)
Uanis(C45) = Uanis(C45A)
Uanis(C51A) = Uanis(C51)
Uanis(C50) = Uanis(C50A)
Uanis(C49) = Uanis(C49A)
Uanis(C48A) = Uanis(C48)
Uanis(C52) = Uanis(C52A)
Uanis(C7A) = Uanis(C7)
4. Rigid body (RIGU) restrains
 All non-hydrogen atoms
 with sigma for 1-2 distances of 0.004 and sigma for 1-3 distances of 0.004
5. Others
 Sof(Ir)=Sof(H2)=1-FVAR(1)
 Sof(H1)=Sof(Ir01)=FVAR(1)
 Sof(F3A)=Sof(F2A)=Sof(F1A)=1-FVAR(2)
 Sof(F1)=Sof(F2)=Sof(F3)=FVAR(2)
 Sof(F7A)=Sof(F8A)=Sof(F9A)=1-FVAR(3)
 Sof(F7)=Sof(F8)=Sof(F9)=FVAR(3)
 Sof(F13A)=Sof(F14A)=Sof(F15A)=1-FVAR(4)
 Sof(F13)=Sof(F14)=Sof(F15)=FVAR(4)
 Sof(C45A)=Sof(C46A)=Sof(H46A)=Sof(C47A)=Sof(C48)=Sof(H48)=Sof(C49A)=Sof(C50A)=
 Sof(H50A)=Sof(F23A)=Sof(F24A)=Sof(C51A)=Sof(F19A)=Sof(F21A)=Sof(F20A)=
 Sof(C52A)=Sof(F22A)=1-FVAR(5)
 Sof(F19)=Sof(F20)=Sof(F21)=Sof(F22)=Sof(F23)=Sof(F24)=Sof(C45)=Sof(C46)=
 Sof(H46)=Sof(C47)=Sof(C48A)=Sof(H48A)=Sof(C49)=Sof(C50)=Sof(H50)=Sof(C51)=
 Sof(C52)=FVAR(5)
 Sof(C1A)=Sof(C2A)=Sof(C3A)=Sof(C4A)=Sof(C5A)=Sof(C6A)=Sof(H6AA)=Sof(H6AB)=
 Sof(H6AC)=Sof(C7A)=Sof(H7AA)=Sof(H7AB)=Sof(H7AC)=Sof(C8A)=Sof(H8AA)=Sof(H8AB)=
 Sof(H8AC)=Sof(C9A)=Sof(H9AA)=Sof(H9AB)=Sof(H9AC)=Sof(C10A)=Sof(H10D)=Sof(H10E)=
 Sof(H10F)=1-FVAR(6)
 Sof(C1)=Sof(C2)=Sof(C3)=Sof(C4)=Sof(C5)=Sof(C6)=Sof(H6A)=Sof(H6B)=Sof(H6C)=
 Sof(C7)=Sof(H7A)=Sof(H7B)=Sof(H7C)=Sof(C8)=Sof(H8A)=Sof(H8B)=Sof(H8C)=Sof(C9)=
 Sof(H9A)=Sof(H9B)=Sof(H9C)=Sof(C10)=Sof(H10A)=Sof(H10B)=Sof(H10C)=FVAR(6)
 Sof(H12C)=Sof(H12D)=Sof(C15A)=Sof(H15C)=Sof(C14A)=Sof(H14C)=Sof(H14D)=
 Sof(C13A)=Sof(H13C)=Sof(H13D)=Sof(C20)=Sof(H20A)=Sof(H20B)=Sof(C19)=Sof(H19A)=
 Sof(H19B)=Sof(C16A)=Sof(H16A)=Sof(H16B)=Sof(C18A)=Sof(H18A)=Sof(H18B)=
 Sof(C17A)=Sof(H17C)=Sof(H17D)=1-FVAR(7)
 Sof(C13)=Sof(H13A)=Sof(H13B)=Sof(C15)=Sof(H15A)=Sof(H15B)=Sof(H12A)=Sof(H12B)=
 Sof(C14)=Sof(H14A)=Sof(H14B)=Sof(C16)=Sof(H16)=Sof(C17)=Sof(H17A)=Sof(H17B)=
 Sof(C20A)=Sof(H20C)=Sof(H20D)=Sof(C19A)=Sof(H19C)=Sof(H19D)=Sof(C18C)=
 Sof(H18C)=Sof(H18D)=FVAR(7)
6.a :
 C1(C2,C3,C4,C5,C6,C7,C8,C9,C10), C1A(C2A,C3A,C4A,C5A,C6A,C7A,C8A,C9A,C10A)
6.b Ternary CH refined with riding coordinates:
 N1(H1), N2(H2)
6.c Secondary CH2 refined with riding coordinates:
 C11(H11A,H11B), C13(H13A,H13B), C15(H15A,H15B), C12(H12C,H12D), C12(H12A,
 H12B), C14(H14A,H14B), C14A(H14C,H14D), C13A(H13C,H13D), C20(H20A,H20B),
 C17(H17A,H17B), C19(H19A,H19B), C16A(H16A,H16B), C20A(H20C,H20D), C18A(H18A,
 H18B), C17A(H17C,H17D), C19A(H19C,H19D), C18C(H18C,H18D)
6.d Aromatic/amide H refined with riding coordinates:
 C22(H22), C24(H24), C26(H26), C30(H30), C32(H32), C34(H34), C38(H38),
 C40(H40), C42(H42), C46(H46), C48A(H48A), C50(H50), C46A(H46A), C48(H48),
 C50A(H50A), C15A(H15C), C16(H16)
6.e Fitted hexagon refined as free rotating group:
 C45(C46,C47,C48A,C49,C50), C45A(C46A,C47A,C48,C49A,C50A)
6.f Idealised Me refined as rotating group:
 C6(H6A,H6B,H6C), C7(H7A,H7B,H7C), C8(H8A,H8B,H8C), C9(H9A,H9B,H9C), C10(H10A,
 H10B,H10C), C6A(H6AA,H6AB,H6AC), C7A(H7AA,H7AB,H7AC), C8A(H8AA,H8AB,H8AC),
 C9A(H9AA,H9AB,H9AC), C10A(H10D,H10E,H10F)
;
_olex2_submission_special_instructions 'No special instructions were received'

loop_
_space_group_symop_operation_xyz
'x, y, z'
'-x, -y, -z'

loop_
_atom_site_label
_atom_site_type_symbol
_atom_site_fract_x
_atom_site_fract_y
_atom_site_fract_z
_atom_site_U_iso_or_equiv
_atom_site_adp_type
_atom_site_occupancy
_atom_site_site_symmetry_order
_atom_site_calc_flag
_atom_site_refinement_flags_posn
_atom_site_refinement_flags_adp
_atom_site_refinement_flags_occupancy
_atom_site_disorder_assembly
_atom_site_disorder_group
F1 F 0.9802(14) 0.1888(17) 0.3417(8) 0.140(8) Uani 0.51(2) 1 d D U P A 1
F2 F 1.0240(13) 0.1527(10) 0.2428(7) 0.077(4) Uani 0.51(2) 1 d D U P A 1
F3 F 1.0948(9) 0.2983(9) 0.3110(14) 0.161(9) Uani 0.51(2) 1 d D U P A 1
F4 F 0.7384(3) 0.3080(3) -0.0564(2) 0.0634(9) Uani 1 1 d D U . . .
F5 F 0.9192(3) 0.3574(4) -0.0002(3) 0.0859(14) Uani 1 1 d D U . . .
F6 F 0.8103(4) 0.4582(3) 0.0100(2) 0.0686(10) Uani 1 1 d D U . . .
F7 F 0.4521(3) 0.5938(3) 0.0640(2) 0.0514(11) Uani 0.867(9) 1 d D U P B 1
F8 F 0.6258(3) 0.6556(3) 0.0818(3) 0.0561(13) Uani 0.867(9) 1 d D U P B 1
F9 F 0.5488(5) 0.7343(3) 0.1485(2) 0.078(2) Uani 0.867(9) 1 d D U P B 1
F10 F 0.6842(3) 0.5691(3) 0.47209(18) 0.0638(10) Uani 1 1 d . U . . .
F11 F 0.7614(5) 0.7116(3) 0.4389(2) 0.0942(17) Uani 1 1 d . U . . .
F12 F 0.8455(2) 0.5915(3) 0.45868(16) 0.0488(7) Uani 1 1 d . U . . .
F13 F 0.0987(8) 0.2783(11) -0.0290(6) 0.095(3) Uani 0.577(16) 1 d D U P C 1
F14 F 0.1708(7) 0.3227(10) 0.1054(8) 0.114(5) Uani 0.577(16) 1 d D U P C 1
F15 F 0.0767(7) 0.1689(7) 0.0536(6) 0.085(3) Uani 0.577(16) 1 d D U P C 1
F16 F 0.3158(2) -0.05930(19) -0.05646(19) 0.0431(6) Uani 1 1 d . U . . .
F17 F 0.4450(2) 0.0440(2) -0.08912(16) 0.0376(6) Uani 1 1 d . U . . .
F18 F 0.2641(3) 0.0346(3) -0.15141(18) 0.0577(9) Uani 1 1 d . U . . .
F19 F 0.3402(8) 0.1559(8) 0.4174(6) 0.083(3) Uani 0.529(5) 1 d D U P D 1
F20 F 0.4506(15) 0.3065(9) 0.4516(10) 0.089(5) Uani 0.529(5) 1 d D U P D 1
F21 F 0.4948(7) 0.1794(5) 0.5258(4) 0.0620(19) Uani 0.529(5) 1 d D U P D 1
F22 F 0.5621(8) -0.1217(5) 0.3138(6) 0.114(4) Uani 0.529(5) 1 d D U P D 1
F23 F 0.7245(10) -0.0377(8) 0.3215(6) 0.137(5) Uani 0.529(5) 1 d D U P D 1
F24 F 0.6887(5) -0.0549(5) 0.4281(4) 0.0577(17) Uani 0.529(5) 1 d D U P D 1
C21 C 0.7050(3) 0.2832(3) 0.1815(2) 0.0248(7) Uani 1 1 d . U . . .
C22 C 0.8010(4) 0.2573(3) 0.2366(3) 0.0328(9) Uani 1 1 d . U . . .
H22 H 0.798223 0.236263 0.287650 0.039 Uiso 1 1 calc R . . . .
C23 C 0.9007(4) 0.2613(4) 0.2191(3) 0.0387(10) Uani 1 1 d . U . . .
C24 C 0.9103(4) 0.2945(4) 0.1473(3) 0.0395(10) Uani 1 1 d . U . . .
H24 H 0.978163 0.297020 0.135442 0.047 Uiso 1 1 calc R . . . .
C25 C 0.8190(3) 0.3243(3) 0.0927(3) 0.0319(8) Uani 1 1 d . U . . .
C26 C 0.7182(3) 0.3174(3) 0.1093(2) 0.0266(7) Uani 1 1 d . U . . .
H26 H 0.656010 0.336827 0.070083 0.032 Uiso 1 1 calc R . . . .
C27 C 0.9995(4) 0.2276(4) 0.2787(3) 0.0577(14) Uani 1 1 d D U . . .
C28 C 0.8266(4) 0.3643(4) 0.0146(3) 0.0468(11) Uani 1 1 d D U . . .
C29 C 0.6041(3) 0.4085(3) 0.2296(2) 0.0229(7) Uani 1 1 d . U . . .
C30 C 0.6638(3) 0.4582(3) 0.3123(2) 0.0247(7) Uani 1 1 d . U . . .
H30 H 0.692477 0.418030 0.354395 0.030 Uiso 1 1 calc R . . . .
C31 C 0.6823(3) 0.5645(3) 0.3350(2) 0.0256(7) Uani 1 1 d . U . . .
C32 C 0.6435(3) 0.6259(3) 0.2751(3) 0.0285(8) Uani 1 1 d . U . . .
H32 H 0.655301 0.698235 0.290286 0.034 Uiso 1 1 calc R . . . .
C33 C 0.5872(3) 0.5794(3) 0.1924(3) 0.0265(7) Uani 1 1 d . U . . .
C34 C 0.5674(3) 0.4729(3) 0.1701(2) 0.0245(7) Uani 1 1 d . U . . .
H34 H 0.528016 0.442982 0.112992 0.029 Uiso 1 1 calc R . . . .
C35 C 0.7429(4) 0.6107(3) 0.4257(3) 0.0335(8) Uani 1 1 d . U . . .
C36 C 0.5518(3) 0.6422(3) 0.1237(3) 0.0392(10) Uani 1 1 d D U . . .
C37 C 0.4687(3) 0.2379(3) 0.1182(3) 0.0276(7) Uani 1 1 d . U . . .
C38 C 0.3656(4) 0.2641(4) 0.1124(3) 0.0401(11) Uani 1 1 d . U . . .
H38 H 0.367715 0.314123 0.154757 0.048 Uiso 1 1 calc R . . . .
C39 C 0.2612(4) 0.2195(4) 0.0471(3) 0.0419(11) Uani 1 1 d . U . . .
C40 C 0.2537(4) 0.1461(3) -0.0157(3) 0.0345(9) Uani 1 1 d . U . . .
H40 H 0.182061 0.114884 -0.060089 0.041 Uiso 1 1 calc R . . . .
C41 C 0.3538(3) 0.1193(3) -0.0120(3) 0.0269(7) Uani 1 1 d . U . . .
C42 C 0.4589(3) 0.1647(3) 0.0532(2) 0.0249(7) Uani 1 1 d . U . . .
H42 H 0.526052 0.145265 0.053427 0.030 Uiso 1 1 calc R . . . .
C43 C 0.1519(4) 0.2502(4) 0.0420(4) 0.0653(15) Uani 1 1 d D U . . .
C44 C 0.3452(4) 0.0359(3) -0.0774(3) 0.0328(8) Uani 1 1 d . U . . .
C45 C 0.5839(6) 0.2116(7) 0.2791(5) 0.0221(15) Uani 0.529(5) 1 d . U P D 1
C46 C 0.6205(6) 0.1211(7) 0.2848(4) 0.029(2) Uani 0.529(5) 1 d G U P D 1
H46 H 0.656383 0.101921 0.248457 0.034 Uiso 0.529(5) 1 calc R . P D 1
C47 C 0.6045(6) 0.0588(5) 0.3438(5) 0.0349(19) Uani 0.529(5) 1 d G U P D 1
C48A C 0.5520(7) 0.0869(6) 0.3970(5) 0.048(2) Uani 0.529(5) 1 d G U P D 1
H48A H 0.541054 0.044346 0.437292 0.057 Uiso 0.529(5) 1 calc R . P D 1
C49 C 0.5154(7) 0.1774(7) 0.3912(5) 0.041(2) Uani 0.529(5) 1 d G U P D 1
C50 C 0.5313(7) 0.2397(6) 0.3323(6) 0.0327(19) Uani 0.529(5) 1 d G U P D 1
H50 H 0.506305 0.301459 0.328329 0.039 Uiso 0.529(5) 1 calc R . P D 1
C51 C 0.6447(8) -0.0405(9) 0.3517(5) 0.068(2) Uani 0.529(5) 1 d D U P D 1
C52 C 0.4545(7) 0.2060(8) 0.4488(6) 0.0517(18) Uani 0.529(5) 1 d D U P D 1
B01D B 0.5884(4) 0.2853(3) 0.2007(3) 0.0255(8) Uani 1 1 d . U . . .
Cl1 Cl 0.6856(4) 0.1393(4) 0.5752(3) 0.0341(15) Uani 0.218(5) 1 d . U . . .
N1 N 0.7550(4) 0.3372(4) 0.6903(2) 0.0419(9) Uani 1 1 d . U . . .
H1 H 0.688475 0.284982 0.695408 0.050 Uiso 0.848(4) 1 calc R . P E 1
C1 C 1.0198(13) 0.2172(11) 0.6844(9) 0.032(3) Uani 0.256(14) 1 d . U P E 1
C2 C 1.0482(10) 0.3253(10) 0.7137(8) 0.033(3) Uani 0.256(14) 1 d G U P E 1
C3 C 0.9919(9) 0.3738(9) 0.6465(7) 0.029(3) Uani 0.256(14) 1 d G U P E 1
C4 C 0.9287(12) 0.2959(9) 0.5754(7) 0.027(3) Uani 0.256(14) 1 d G U P E 1
C5 C 0.9460(15) 0.1990(10) 0.5990(9) 0.036(3) Uani 0.256(14) 1 d G U P E 1
C6 C 1.061(2) 0.1358(16) 0.7353(13) 0.128(15) Uani 0.256(14) 1 d G U P E 1
H6A H 1.145436 0.158439 0.762885 0.192 Uiso 0.256(14) 1 calc GR . P E 1
H6B H 1.038564 0.069713 0.698371 0.192 Uiso 0.256(14) 1 calc GR . P E 1
H6C H 1.025533 0.126623 0.777467 0.192 Uiso 0.256(14) 1 calc GR . P E 1
C7 C 1.1249(16) 0.3789(15) 0.8012(10) 0.049(2) Uani 0.256(14) 1 d G U P E 1
H7A H 1.080676 0.368169 0.837992 0.074 Uiso 0.256(14) 1 calc GR . P E 1
H7B H 1.152342 0.453505 0.800626 0.074 Uiso 0.256(14) 1 calc GR . P E 1
H7C H 1.191394 0.349687 0.821741 0.074 Uiso 0.256(14) 1 calc GR . P E 1
C8 C 0.9982(15) 0.4883(12) 0.6497(10) 0.027(3) Uani 0.256(14) 1 d G U P E 1
H8A H 0.967955 0.509330 0.691358 0.040 Uiso 0.256(14) 1 calc GR . P E 1
H8B H 0.951707 0.501317 0.594779 0.040 Uiso 0.256(14) 1 calc GR . P E 1
H8C H 1.078892 0.528540 0.665095 0.040 Uiso 0.256(14) 1 calc GR . P E 1
C9 C 0.8559(17) 0.3130(14) 0.4901(10) 0.057(5) Uani 0.256(14) 1 d G U P E 1
H9A H 0.843517 0.382475 0.493692 0.086 Uiso 0.256(14) 1 calc GR . P E 1
H9B H 0.780950 0.260471 0.469739 0.086 Uiso 0.256(14) 1 calc GR . P E 1
H9C H 0.895937 0.306987 0.451348 0.086 Uiso 0.256(14) 1 calc GR . P E 1
C10 C 0.895(2) 0.0950(14) 0.5429(13) 0.161(17) Uani 0.256(14) 1 d G U P E 1
H10A H 0.955330 0.073989 0.528719 0.242 Uiso 0.256(14) 1 calc GR . P E 1
H10B H 0.833363 0.100814 0.491643 0.242 Uiso 0.256(14) 1 calc GR . P E 1
H10C H 0.862102 0.042851 0.571953 0.242 Uiso 0.256(14) 1 calc GR . P E 1
Ir01 Ir 0.86441(8) 0.25051(10) 0.66696(3) 0.02294(14) Uani 0.848(4) 1 d D U P E 1
Ir Ir 0.8415(3) 0.2233(3) 0.65835(16) 0.02294(14) Uani 0.152(4) 1 d D U P E 2
F3A F 1.0972(7) 0.2698(16) 0.2704(9) 0.098(6) Uani 0.49(2) 1 d D U P A 2
F2A F 0.9848(16) 0.1289(6) 0.2725(15) 0.132(9) Uani 0.49(2) 1 d D U P A 2
F1A F 1.0221(15) 0.2660(16) 0.3552(5) 0.105(6) Uani 0.49(2) 1 d D U P A 2
F7A F 0.504(2) 0.6088(18) 0.0430(6) 0.067(8) Uani 0.133(9) 1 d D U P B 2
F8A F 0.6344(14) 0.7290(14) 0.1337(15) 0.072(11) Uani 0.133(9) 1 d D U P B 2
F9A F 0.470(2) 0.678(2) 0.1416(16) 0.074(8) Uani 0.133(9) 1 d D U P B 2
F13A F 0.1485(12) 0.3365(11) 0.0078(10) 0.089(5) Uani 0.423(16) 1 d D U P C 2
F14A F 0.1490(14) 0.2672(12) 0.1173(7) 0.101(5) Uani 0.423(16) 1 d D U P C 2
F15A F 0.0569(8) 0.1801(17) -0.009(2) 0.212(13) Uani 0.423(16) 1 d D U P C 2
C45A C 0.5509(8) 0.2106(8) 0.2650(6) 0.0221(15) Uani 0.471(5) 1 d . U P D 2
C46A C 0.5772(8) 0.1153(8) 0.2680(5) 0.033(3) Uani 0.471(5) 1 d G U P D 2
H46A H 0.614600 0.094593 0.233195 0.040 Uiso 0.471(5) 1 calc R . P D 2
C47A C 0.5488(9) 0.0502(6) 0.3219(6) 0.047(3) Uani 0.471(5) 1 d G U P D 2
C48 C 0.4941(9) 0.0804(7) 0.3728(5) 0.048(2) Uani 0.471(5) 1 d G U P D 2
H48 H 0.474633 0.035903 0.409609 0.057 Uiso 0.471(5) 1 calc R . P D 2
C49A C 0.4678(8) 0.1757(8) 0.3698(6) 0.041(2) Uani 0.471(5) 1 d G U P D 2
C50A C 0.4962(8) 0.2408(6) 0.3160(7) 0.0327(19) Uani 0.471(5) 1 d G U P D 2
H50A H 0.478294 0.305963 0.313940 0.039 Uiso 0.471(5) 1 calc R . P D 2
F23A F 0.6535(15) -0.0542(13) 0.3091(14) 0.241(12) Uani 0.471(5) 1 d D U P D 2
F24A F 0.5568(18) -0.1012(12) 0.3806(9) 0.210(10) Uani 0.471(5) 1 d D U P D 2
C51A C 0.5573(12) -0.0573(9) 0.3171(7) 0.068(2) Uani 0.471(5) 1 d D U P D 2
F19A F 0.2960(7) 0.1954(12) 0.3671(6) 0.111(5) Uani 0.471(5) 1 d . U P D 2
F21A F 0.4023(13) 0.1488(13) 0.4772(8) 0.127(5) Uani 0.471(5) 1 d . U P D 2
F20A F 0.4571(12) 0.2996(13) 0.4624(10) 0.090(5) Uani 0.471(5) 1 d . U P D 2
C52A C 0.3996(12) 0.2054(12) 0.4170(9) 0.0517(18) Uani 0.471(5) 1 d . U P D 2
F22A F 0.4789(17) -0.1195(10) 0.2532(10) 0.230(10) Uani 0.471(5) 1 d D U P D 2
C1A C 1.0473(3) 0.2404(3) 0.6980(3) 0.0257(13) Uani 0.744(14) 1 d . U P E 2
C2A C 1.0490(3) 0.3468(3) 0.7132(2) 0.0291(14) Uani 0.744(14) 1 d G U P E 2
C3A C 0.9841(4) 0.3748(3) 0.6366(3) 0.0356(15) Uani 0.744(14) 1 d G U P E 2
C4A C 0.9421(3) 0.2859(4) 0.5741(2) 0.0436(18) Uani 0.744(14) 1 d G U P E 2
C5A C 0.9810(3) 0.2029(3) 0.6120(3) 0.0365(14) Uani 0.744(14) 1 d G U P E 2
C6A C 1.1053(5) 0.1785(5) 0.7620(4) 0.057(3) Uani 0.744(14) 1 d G U P E 2
H6AA H 1.062641 0.104784 0.745685 0.086 Uiso 0.744(14) 1 calc GR . P E 2
H6AB H 1.105789 0.203594 0.816721 0.086 Uiso 0.744(14) 1 calc GR . P E 2
H6AC H 1.185088 0.186848 0.765244 0.086 Uiso 0.744(14) 1 calc GR . P E 2
C7A C 1.1096(5) 0.4176(5) 0.7962(4) 0.049(2) Uani 0.744(14) 1 d G U P E 2
H7AA H 1.115531 0.375876 0.841609 0.074 Uiso 0.744(14) 1 calc GR . P E 2
H7AB H 1.065113 0.467103 0.800139 0.074 Uiso 0.744(14) 1 calc GR . P E 2
H7AC H 1.187385 0.455644 0.800551 0.074 Uiso 0.744(14) 1 calc GR . P E 2
C8A C 0.9634(7) 0.4805(5) 0.6238(5) 0.074(3) Uani 0.744(14) 1 d G U P E 2
H8AA H 0.959062 0.513255 0.674536 0.111 Uiso 0.744(14) 1 calc GR . P E 2
H8AB H 0.890437 0.472580 0.576853 0.111 Uiso 0.744(14) 1 calc GR . P E 2
H8AC H 1.027295 0.524218 0.611715 0.111 Uiso 0.744(14) 1 calc GR . P E 2
C9A C 0.8688(5) 0.2804(7) 0.4831(3) 0.082(4) Uani 0.744(14) 1 d G U P E 2
H9AA H 0.826299 0.333655 0.477395 0.123 Uiso 0.744(14) 1 calc GR . P E 2
H9AB H 0.813740 0.211490 0.462364 0.123 Uiso 0.744(14) 1 calc GR . P E 2
H9AC H 0.918936 0.292594 0.450494 0.123 Uiso 0.744(14) 1 calc GR . P E 2
C10A C 0.9566(6) 0.0938(4) 0.5686(5) 0.073(3) Uani 0.744(14) 1 d G U P E 2
H10D H 0.884562 0.078054 0.519511 0.110 Uiso 0.744(14) 1 calc GR . P E 2
H10E H 0.948591 0.044036 0.607108 0.110 Uiso 0.744(14) 1 calc GR . P E 2
H10F H 1.020636 0.088495 0.550984 0.110 Uiso 0.744(14) 1 calc GR . P E 2
C11 C 0.8054(5) 0.4111(5) 0.7678(3) 0.0475(12) Uani 1 1 d D U . . .
H11A H 0.866566 0.468948 0.763434 0.057 Uiso 1 1 calc R . . . .
H11B H 0.842090 0.375905 0.814621 0.057 Uiso 1 1 calc R . . . .
C13 C 0.6466(13) 0.5072(11) 0.7173(8) 0.040(3) Uani 0.531(10) 1 d D U P E 1
H13A H 0.696340 0.575791 0.716708 0.048 Uiso 0.531(10) 1 calc R . P E 1
H13B H 0.579116 0.519007 0.728758 0.048 Uiso 0.531(10) 1 calc R . P E 1
C15 C 0.7013(12) 0.3973(10) 0.6202(8) 0.034(2) Uani 0.531(10) 1 d . U P E 1
H15A H 0.668972 0.350371 0.566137 0.041 Uiso 0.531(10) 1 calc R . P E 1
H15B H 0.763141 0.455773 0.617589 0.041 Uiso 0.531(10) 1 calc R . P E 1
C12 C 0.7147(7) 0.4556(6) 0.7868(4) 0.0694(19) Uani 1 1 d D U . . .
H12C H 0.656129 0.400022 0.796274 0.083 Uiso 0.469(10) 1 calc R . P E 2
H12D H 0.751858 0.509547 0.836934 0.083 Uiso 0.469(10) 1 calc R . P E 2
H12A H 0.659514 0.398631 0.798168 0.083 Uiso 0.531(10) 1 calc R . P E 1
H12B H 0.754364 0.507403 0.838214 0.083 Uiso 0.531(10) 1 calc R . P E 1
C14 C 0.6043(13) 0.4407(12) 0.6319(10) 0.045(3) Uani 0.531(10) 1 d D U P E 1
H14A H 0.578468 0.483244 0.587604 0.054 Uiso 0.531(10) 1 calc R . P E 1
H14B H 0.537186 0.382197 0.626329 0.054 Uiso 0.531(10) 1 calc R . P E 1
N2 N 0.8230(3) 0.1525(3) 0.7532(3) 0.0412(9) Uani 1 1 d . U . . .
H2 H 0.897511 0.185602 0.800720 0.049 Uiso 0.152(4) 1 calc R . P E 2
C15A C 0.672(2) 0.354(2) 0.6247(15) 0.103(10) Uani 0.469(10) 1 d D U P E 2
H15C H 0.661908 0.328797 0.569303 0.124 Uiso 0.469(10) 1 calc R . P E 2
C14A C 0.596(3) 0.414(3) 0.6419(19) 0.150(15) Uani 0.469(10) 1 d D U P E 2
H14C H 0.535063 0.366887 0.655359 0.180 Uiso 0.469(10) 1 calc R . P E 2
H14D H 0.558400 0.442383 0.590944 0.180 Uiso 0.469(10) 1 calc R . P E 2
C13A C 0.661(3) 0.501(2) 0.7119(16) 0.092(9) Uani 0.469(10) 1 d D U P E 2
H13C H 0.721280 0.550472 0.698804 0.111 Uiso 0.469(10) 1 calc R . P E 2
H13D H 0.607556 0.539234 0.721655 0.111 Uiso 0.469(10) 1 calc R . P E 2
C16 C 0.8646(10) 0.1785(7) 0.8286(6) 0.054(3) Uani 0.531(10) 1 d D U P E 1
H16 H 0.919044 0.244537 0.850776 0.065 Uiso 0.531(10) 1 calc R . P E 1
C20 C 0.8252(11) 0.0450(10) 0.7404(10) 0.048(3) Uani 0.469(10) 1 d D U P E 2
H20A H 0.893288 0.042453 0.725966 0.058 Uiso 0.469(10) 1 calc R . P E 2
H20B H 0.754919 0.006607 0.692437 0.058 Uiso 0.469(10) 1 calc R . P E 2
C17 C 0.8332(11) 0.1097(8) 0.8890(6) 0.055(3) Uani 0.531(10) 1 d D U P E 1
H17A H 0.894929 0.075004 0.913950 0.066 Uiso 0.531(10) 1 calc R . P E 1
H17B H 0.825921 0.152603 0.934669 0.066 Uiso 0.531(10) 1 calc R . P E 1
C19 C 0.8308(18) -0.0117(17) 0.8196(16) 0.123(10) Uani 0.469(10) 1 d D U P E 2
H19A H 0.840498 -0.082186 0.810184 0.148 Uiso 0.469(10) 1 calc R . P E 2
H19B H 0.896584 0.028598 0.869738 0.148 Uiso 0.469(10) 1 calc R . P E 2
C16A C 0.7354(14) 0.1628(11) 0.7870(10) 0.067(4) Uani 0.469(10) 1 d D U P E 2
H16A H 0.658465 0.138879 0.741379 0.080 Uiso 0.469(10) 1 calc R . P E 2
H16B H 0.748373 0.237348 0.806269 0.080 Uiso 0.469(10) 1 calc R . P E 2
C20A C 0.763(4) 0.0534(15) 0.7185(13) 0.27(2) Uani 0.531(10) 1 d D U P E 1
H20C H 0.797083 0.028895 0.680134 0.326 Uiso 0.531(10) 1 calc R . P E 1
H20D H 0.682251 0.053052 0.684439 0.326 Uiso 0.531(10) 1 calc R . P E 1
C18A C 0.713(3) -0.0182(15) 0.831(3) 0.176(16) Uani 0.469(10) 1 d D U P E 2
H18A H 0.702959 -0.061752 0.874166 0.211 Uiso 0.469(10) 1 calc R . P E 2
H18B H 0.645549 -0.044169 0.778253 0.211 Uiso 0.469(10) 1 calc R . P E 2
C17A C 0.733(2) 0.1005(12) 0.8615(11) 0.085(6) Uani 0.469(10) 1 d D U P E 2
H17C H 0.807443 0.126604 0.909445 0.102 Uiso 0.469(10) 1 calc R . P E 2
H17D H 0.670061 0.110195 0.879809 0.102 Uiso 0.469(10) 1 calc R . P E 2
C19A C 0.758(3) -0.0242(14) 0.7800(13) 0.234(19) Uani 0.531(10) 1 d D U P E 1
H19C H 0.701812 -0.091685 0.751220 0.280 Uiso 0.531(10) 1 calc R . P E 1
H19D H 0.835244 -0.035838 0.808146 0.280 Uiso 0.531(10) 1 calc R . P E 1
C18C C 0.719(2) 0.029(2) 0.8423(11) 0.161(13) Uani 0.531(10) 1 d D U P E 1
H18C H 0.656028 0.060352 0.814432 0.193 Uiso 0.531(10) 1 calc R . P E 1
H18D H 0.696277 -0.019297 0.878721 0.193 Uiso 0.531(10) 1 calc R . P E 1

loop_
_atom_site_aniso_label
_atom_site_aniso_U_11
_atom_site_aniso_U_22
_atom_site_aniso_U_33
_atom_site_aniso_U_23
_atom_site_aniso_U_13
_atom_site_aniso_U_12
F1 0.177(13) 0.27(2) 0.079(8) 0.101(12) 0.071(9) 0.202(15)
F2 0.101(8) 0.088(7) 0.064(5) 0.018(5) 0.020(5) 0.083(7)
F3 0.089(8) 0.087(7) 0.19(2) -0.015(10) -0.088(9) 0.034(5)
F4 0.067(2) 0.085(3) 0.0401(17) 0.0084(16) 0.0215(15) 0.0214(18)
F5 0.059(2) 0.161(4) 0.074(3) 0.044(3) 0.046(2) 0.058(3)
F6 0.110(3) 0.059(2) 0.056(2) 0.0216(17) 0.047(2) 0.031(2)
F7 0.050(2) 0.054(2) 0.042(2) 0.0214(17) -0.0009(15) 0.0231(17)
F8 0.058(2) 0.069(3) 0.059(3) 0.042(2) 0.031(2) 0.030(2)
F9 0.165(6) 0.037(2) 0.044(2) 0.0169(17) 0.028(3) 0.062(3)
F10 0.0520(18) 0.106(3) 0.0309(15) -0.0110(16) 0.0242(13) 0.0088(18)
F11 0.166(4) 0.0345(17) 0.0434(19) -0.0139(14) -0.013(2) 0.038(2)
F12 0.0396(14) 0.080(2) 0.0231(12) -0.0028(13) 0.0051(11) 0.0206(14)
F13 0.050(5) 0.116(9) 0.140(7) 0.016(6) 0.044(5) 0.049(6)
F14 0.034(3) 0.124(9) 0.163(9) -0.086(8) 0.043(5) -0.001(5)
F15 0.031(4) 0.115(6) 0.095(6) -0.022(5) 0.038(4) -0.017(4)
F16 0.0450(15) 0.0205(12) 0.0600(18) -0.0019(11) 0.0152(13) 0.0098(10)
F17 0.0496(15) 0.0351(14) 0.0322(13) -0.0022(10) 0.0176(11) 0.0170(11)
F18 0.069(2) 0.065(2) 0.0319(14) -0.0052(14) -0.0061(13) 0.0450(17)
F19 0.071(5) 0.100(6) 0.060(5) -0.014(5) 0.033(4) -0.017(5)
F20 0.158(12) 0.069(5) 0.096(8) 0.024(5) 0.118(9) 0.026(6)
F21 0.091(5) 0.065(4) 0.053(4) 0.018(3) 0.055(4) 0.020(4)
F22 0.143(7) 0.031(4) 0.103(7) -0.023(4) -0.046(6) 0.047(4)
F23 0.236(12) 0.139(9) 0.205(11) 0.146(9) 0.195(11) 0.164(9)
F24 0.057(4) 0.048(3) 0.063(4) 0.020(3) 0.012(3) 0.019(3)
C21 0.0316(18) 0.0202(17) 0.0241(17) 0.0025(14) 0.0101(14) 0.0102(14)
C22 0.047(2) 0.031(2) 0.0218(18) -0.0004(15) 0.0070(16) 0.0233(18)
C23 0.039(2) 0.045(3) 0.032(2) -0.0029(18) 0.0027(17) 0.029(2)
C24 0.031(2) 0.050(3) 0.040(2) -0.002(2) 0.0100(18) 0.024(2)
C25 0.0268(18) 0.038(2) 0.035(2) 0.0049(17) 0.0124(16) 0.0144(16)
C26 0.0253(17) 0.0297(19) 0.0287(19) 0.0076(15) 0.0107(14) 0.0128(15)
C27 0.058(3) 0.071(3) 0.044(3) -0.002(2) 0.001(2) 0.048(3)
C28 0.038(2) 0.061(3) 0.057(3) 0.020(2) 0.030(2) 0.021(2)
C29 0.0246(16) 0.0238(17) 0.0244(17) 0.0049(13) 0.0129(13) 0.0079(13)
C30 0.0290(18) 0.0267(18) 0.0238(17) 0.0056(14) 0.0119(14) 0.0135(14)
C31 0.0300(18) 0.0245(18) 0.0242(17) 0.0028(14) 0.0101(14) 0.0112(14)
C32 0.0272(18) 0.0232(18) 0.035(2) 0.0050(15) 0.0099(15) 0.0085(14)
C33 0.0250(17) 0.0238(17) 0.0303(18) 0.0094(15) 0.0084(14) 0.0071(14)
C34 0.0226(16) 0.0267(18) 0.0213(16) 0.0021(14) 0.0068(13) 0.0037(14)
C35 0.041(2) 0.033(2) 0.0278(19) -0.0007(16) 0.0119(16) 0.0143(17)
C36 0.039(2) 0.034(2) 0.041(2) 0.0156(18) 0.0075(18) 0.0112(17)
C37 0.0325(18) 0.0220(18) 0.0326(19) 0.0034(14) 0.0196(15) 0.0039(14)
C38 0.034(2) 0.031(2) 0.057(3) -0.014(2) 0.029(2) -0.0021(17)
C39 0.0288(19) 0.035(2) 0.063(3) -0.010(2) 0.026(2) 0.0005(17)
C40 0.0282(19) 0.0241(19) 0.048(2) -0.0022(17) 0.0150(18) 0.0023(15)
C41 0.0323(18) 0.0204(17) 0.0304(19) 0.0049(14) 0.0128(15) 0.0092(14)
C42 0.0325(18) 0.0205(17) 0.0258(17) 0.0054(13) 0.0126(14) 0.0112(14)
C43 0.034(2) 0.048(3) 0.108(4) -0.029(3) 0.036(3) -0.005(2)
C44 0.037(2) 0.029(2) 0.0289(19) 0.0008(15) 0.0030(16) 0.0174(16)
C45 0.020(5) 0.0243(19) 0.017(3) 0.001(2) 0.001(3) 0.004(3)
C46 0.032(5) 0.024(4) 0.027(4) 0.000(3) 0.010(4) 0.005(4)
C47 0.045(5) 0.029(4) 0.030(5) 0.006(3) 0.016(4) 0.004(4)
C48A 0.067(7) 0.044(3) 0.042(5) 0.020(4) 0.032(5) 0.012(5)
C49 0.044(6) 0.046(3) 0.039(5) 0.009(3) 0.025(5) 0.005(4)
C50 0.032(6) 0.035(2) 0.040(5) 0.011(3) 0.022(4) 0.010(3)
C51 0.130(7) 0.046(4) 0.064(5) 0.030(3) 0.066(5) 0.036(5)
C52 0.046(5) 0.070(4) 0.048(5) 0.019(4) 0.031(4) 0.009(4)
B01D 0.034(2) 0.0213(19) 0.0250(19) 0.0039(15) 0.0168(16) 0.0059(16)
Cl1 0.032(2) 0.032(3) 0.034(3) 0.0134(18) 0.0071(17) 0.0043(17)
N1 0.051(2) 0.061(3) 0.0319(19) 0.0156(17) 0.0221(17) 0.037(2)
C1 0.006(6) 0.035(6) 0.053(6) 0.015(5) 0.010(5) 0.002(5)
C2 0.027(6) 0.037(6) 0.030(5) 0.018(4) 0.011(5) -0.005(5)
C3 0.030(3) 0.029(3) 0.029(3) 0.0047(11) 0.0114(14) 0.0076(13)
C4 0.022(6) 0.041(6) 0.030(5) 0.003(4) 0.021(4) 0.014(5)
C5 0.036(3) 0.037(3) 0.037(3) 0.0050(11) 0.0143(15) 0.0097(13)
C6 0.12(3) 0.098(19) 0.15(2) 0.063(19) -0.01(2) 0.06(2)
C7 0.033(3) 0.052(5) 0.053(3) -0.016(3) 0.011(2) 0.004(3)
C8 0.024(4) 0.027(4) 0.029(4) 0.003(2) 0.010(2) 0.008(2)
C9 0.058(5) 0.057(5) 0.055(5) 0.010(2) 0.020(2) 0.014(2)
C10 0.23(4) 0.076(14) 0.13(2) -0.059(17) 0.03(2) 0.04(2)
Ir01 0.0203(2) 0.0288(3) 0.02034(11) 0.00263(15) 0.00637(12) 0.0096(2)
Ir 0.0203(2) 0.0288(3) 0.02034(11) 0.00263(15) 0.00637(12) 0.0096(2)
F3A 0.033(4) 0.170(15) 0.080(8) 0.044(8) -0.004(5) 0.039(5)
F2A 0.110(11) 0.050(5) 0.158(17) 0.015(6) -0.058(10) 0.041(5)
F1A 0.136(11) 0.170(15) 0.030(4) 0.008(5) -0.003(4) 0.134(12)
F7A 0.09(2) 0.060(14) 0.046(6) 0.026(8) 0.018(9) 0.021(13)
F8A 0.047(10) 0.062(13) 0.081(17) 0.057(12) -0.006(11) 0.000(9)
F9A 0.107(17) 0.075(18) 0.084(16) 0.069(14) 0.058(15) 0.054(14)
F13A 0.066(8) 0.141(10) 0.105(10) 0.053(9) 0.048(7) 0.079(8)
F14A 0.115(11) 0.116(11) 0.157(9) 0.062(8) 0.119(9) 0.074(9)
F15A 0.021(4) 0.149(13) 0.39(3) -0.188(18) 0.034(10) -0.009(6)
C45A 0.020(5) 0.0243(19) 0.017(3) 0.001(2) 0.001(3) 0.004(3)
C46A 0.055(8) 0.025(4) 0.022(5) 0.006(4) 0.016(5) 0.011(5)
C47A 0.074(9) 0.035(5) 0.035(6) 0.012(4) 0.023(6) 0.013(6)
C48 0.067(7) 0.044(3) 0.042(5) 0.020(4) 0.032(5) 0.012(5)
C49A 0.044(6) 0.046(3) 0.039(5) 0.009(3) 0.025(5) 0.005(4)
C50A 0.032(6) 0.035(2) 0.040(5) 0.011(3) 0.022(4) 0.010(3)
F23A 0.284(15) 0.154(13) 0.50(3) 0.246(18) 0.293(19) 0.188(13)
F24A 0.45(3) 0.144(13) 0.180(13) 0.139(12) 0.210(18) 0.181(18)
C51A 0.130(7) 0.046(4) 0.064(5) 0.030(3) 0.066(5) 0.036(5)
F19A 0.041(4) 0.234(14) 0.063(6) 0.031(7) 0.016(4) 0.047(6)
F21A 0.127(10) 0.241(13) 0.093(8) 0.111(9) 0.092(8) 0.099(10)
F20A 0.052(6) 0.128(8) 0.086(9) -0.045(6) 0.022(5) 0.036(6)
C52A 0.046(5) 0.070(4) 0.048(5) 0.019(4) 0.031(4) 0.009(4)
F22A 0.37(2) 0.064(8) 0.187(14) -0.037(8) 0.004(15) 0.085(12)
C1A 0.012(2) 0.025(3) 0.038(3) 0.006(2) 0.009(2) 0.002(2)
C2A 0.032(3) 0.026(3) 0.034(3) 0.001(2) 0.015(2) 0.012(2)
C3A 0.038(3) 0.051(3) 0.035(3) 0.016(2) 0.023(2) 0.025(3)
C4A 0.048(4) 0.076(5) 0.019(3) 0.011(3) 0.017(3) 0.030(3)
C5A 0.017(3) 0.041(3) 0.048(3) -0.013(2) 0.012(2) 0.007(2)
C6A 0.034(4) 0.065(5) 0.084(6) 0.046(5) 0.018(4) 0.031(4)
C7A 0.033(3) 0.052(5) 0.053(3) -0.016(3) 0.011(2) 0.004(3)
C8A 0.095(8) 0.068(5) 0.093(8) 0.052(6) 0.049(7) 0.053(6)
C9A 0.073(6) 0.170(12) 0.017(3) 0.028(4) 0.020(3) 0.050(7)
C10A 0.064(5) 0.052(4) 0.109(8) -0.040(5) 0.056(5) 0.000(4)
C11 0.059(3) 0.056(3) 0.040(2) 0.009(2) 0.022(2) 0.032(3)
C13 0.048(6) 0.043(6) 0.056(6) 0.015(4) 0.040(5) 0.029(5)
C15 0.041(5) 0.047(6) 0.023(4) 0.003(4) 0.009(3) 0.030(4)
C12 0.099(5) 0.083(5) 0.051(3) 0.008(3) 0.035(3) 0.061(4)
C14 0.047(6) 0.069(7) 0.044(5) 0.019(5) 0.026(5) 0.044(5)
N2 0.038(2) 0.041(2) 0.052(2) 0.0126(18) 0.0244(17) 0.0121(16)
C15A 0.102(17) 0.16(2) 0.072(9) 0.005(12) 0.010(9) 0.117(18)
C14A 0.17(2) 0.25(3) 0.072(13) 0.000(17) 0.015(13) 0.19(2)
C13A 0.131(18) 0.137(18) 0.088(10) 0.051(10) 0.079(10) 0.117(15)
C16 0.071(7) 0.023(4) 0.047(4) 0.008(3) 0.008(4) -0.004(4)
C20 0.038(5) 0.036(5) 0.082(9) 0.017(5) 0.027(6) 0.025(5)
C17 0.079(8) 0.057(6) 0.035(5) 0.014(4) 0.017(5) 0.032(5)
C19 0.113(15) 0.094(15) 0.25(2) 0.133(18) 0.119(18) 0.079(14)
C16A 0.084(9) 0.068(8) 0.094(10) 0.042(8) 0.072(9) 0.039(7)
C20A 0.55(6) 0.088(12) 0.099(13) -0.037(9) 0.20(2) -0.16(2)
C18A 0.21(3) 0.073(11) 0.35(5) 0.070(17) 0.23(3) 0.049(17)
C17A 0.118(16) 0.075(10) 0.079(11) 0.017(8) 0.074(12) -0.003(9)
C19A 0.49(5) 0.074(10) 0.116(15) -0.027(9) 0.20(3) -0.108(17)
C18C 0.178(19) 0.17(2) 0.075(10) 0.005(13) 0.075(11) -0.098(17)

loop_
_atom_type_symbol
_atom_type_description
_atom_type_scat_dispersion_real
_atom_type_scat_dispersion_imag
_atom_type_scat_source
C C 0.0033 0.0016 'International Tables Vol C Tables 4.2.6.8 and 6.1.1.4'
H H 0.0000 0.0000 'International Tables Vol C Tables 4.2.6.8 and 6.1.1.4'
B B 0.0013 0.0007 'International Tables Vol C Tables 4.2.6.8 and 6.1.1.4'
Cl Cl 0.1484 0.1585 'International Tables Vol C Tables 4.2.6.8 and 6.1.1.4'
F F 0.0171 0.0103 'International Tables Vol C Tables 4.2.6.8 and 6.1.1.4'
Ir Ir -1.4442 7.9887 'International Tables Vol C Tables 4.2.6.8 and 6.1.1.4'
N N 0.0061 0.0033 'International Tables Vol C Tables 4.2.6.8 and 6.1.1.4'

loop_
_geom_angle_atom_site_label_1
_geom_angle_atom_site_label_2
_geom_angle_atom_site_label_3
_geom_angle
C22 C21 C26 115.1(4)
C22 C21 B01D 124.4(4)
C26 C21 B01D 120.2(3)
C21 C22 H22 118.8
C23 C22 C21 122.3(4)
C23 C22 H22 118.8
C22 C23 C27 120.2(4)
C24 C23 C22 120.9(4)
C24 C23 C27 118.9(4)
C23 C24 H24 120.7
C23 C24 C25 118.5(4)
C25 C24 H24 120.7
C24 C25 C26 120.4(4)
C24 C25 C28 120.5(4)
C26 C25 C28 119.1(4)
C21 C26 H26 118.6
C25 C26 C21 122.7(4)
C25 C26 H26 118.6
F1 C27 C23 115.3(6)
F2 C27 F1 102.7(6)
F2 C27 C23 112.0(6)
F3 C27 F1 105.1(7)
F3 C27 F2 105.1(7)
F3 C27 C23 115.2(9)
F3A C27 C23 111.5(8)
F2A C27 C23 114.5(7)
F2A C27 F3A 108.5(12)
F2A C27 F1A 109.8(11)
F1A C27 C23 111.0(6)
F1A C27 F3A 100.7(10)
F4 C28 C25 112.6(4)
F5 C28 F4 102.4(4)
F5 C28 F6 112.2(5)
F5 C28 C25 114.5(4)
F6 C28 F4 101.3(4)
F6 C28 C25 112.6(4)
C30 C29 C34 116.0(3)
C30 C29 B01D 123.0(3)
C34 C29 B01D 120.7(3)
C29 C30 H30 118.9
C31 C30 C29 122.3(3)
C31 C30 H30 118.9
C30 C31 C35 118.7(3)
C32 C31 C30 120.5(4)
C32 C31 C35 120.8(4)
C31 C32 H32 120.8
C31 C32 C33 118.5(4)
C33 C32 H32 120.8
C32 C33 C34 120.9(3)
C32 C33 C36 121.4(4)
C34 C33 C36 117.6(4)
C29 C34 H34 119.1
C33 C34 C29 121.8(4)
C33 C34 H34 119.1
F10 C35 C31 111.9(4)
F11 C35 F10 108.1(4)
F11 C35 F12 106.4(4)
F11 C35 C31 113.3(4)
F12 C35 F10 104.5(4)
F12 C35 C31 112.0(3)
F7 C36 F8 102.2(4)
F7 C36 C33 112.7(3)
F8 C36 C33 111.2(3)
F9 C36 F7 109.5(4)
F9 C36 F8 106.3(4)
F9 C36 C33 114.2(4)
F7A C36 C33 127.4(11)
F7A C36 F8A 106.3(8)
F7A C36 F9A 104.2(8)
F8A C36 C33 111.7(9)
F8A C36 F9A 102.8(7)
F9A C36 C33 101.3(9)
C38 C37 B01D 120.9(4)
C42 C37 C38 115.4(4)
C42 C37 B01D 123.5(3)
C37 C38 H38 118.8
C39 C38 C37 122.4(4)
C39 C38 H38 118.8
C38 C39 C43 121.2(4)
C40 C39 C38 120.9(4)
C40 C39 C43 118.0(4)
C39 C40 H40 121.0
C39 C40 C41 118.1(4)
C41 C40 H40 121.0
C40 C41 C42 121.1(4)
C40 C41 C44 118.4(4)
C42 C41 C44 120.4(4)
C37 C42 H42 118.9
C41 C42 C37 122.1(4)
C41 C42 H42 118.9
F13 C43 F14 110.3(9)
F13 C43 F15 107.4(7)
F13 C43 C39 114.4(6)
F14 C43 F15 102.5(7)
F14 C43 C39 112.2(6)
F15 C43 C39 109.2(6)
F13A C43 C39 110.2(6)
F13A C43 F15A 103.9(16)
F14A C43 C39 110.5(8)
F14A C43 F13A 108.5(9)
F14A C43 F15A 111.6(15)
F15A C43 C39 111.9(7)
F16 C44 C41 111.3(4)
F17 C44 F16 106.3(3)
F17 C44 C41 112.9(3)
F18 C44 F16 105.7(4)
F18 C44 F17 107.5(4)
F18 C44 C41 112.7(3)
C46 C45 C50 120.0
C46 C45 B01D 122.1(6)
C50 C45 B01D 117.6(5)
C45 C46 H46 120.0
C47 C46 C45 120.0
C47 C46 H46 120.0
C46 C47 C48A 120.0
C46 C47 C51 121.0(5)
C48A C47 C51 119.0(5)
C47 C48A H48A 120.0
C49 C48A C47 120.0
C49 C48A H48A 120.0
C48A C49 C50 120.0
C48A C49 C52 119.5(6)
C50 C49 C52 120.5(6)
C45 C50 H50 120.0
C49 C50 C45 120.0
C49 C50 H50 120.0
F22 C51 F23 107.7(8)
F22 C51 F24 106.7(7)
F22 C51 C47 112.3(8)
F23 C51 C47 111.2(8)
F24 C51 F23 105.7(8)
F24 C51 C47 112.8(8)
F19 C52 F20 101.0(10)
F19 C52 C49 111.2(8)
F20 C52 C49 112.6(8)
F21 C52 F19 104.8(8)
F21 C52 F20 112.2(10)
F21 C52 C49 114.0(8)
C21 B01D C29 104.6(3)
C21 B01D C37 112.7(3)
C21 B01D C45 108.1(4)
C21 B01D C45A 119.9(4)
C29 B01D C37 110.2(3)
C29 B01D C45 112.4(4)
C29 B01D C45A 112.4(5)
C37 B01D C45 108.8(4)
C37 B01D C45A 97.0(4)
Ir01 N1 H1 105.9
C11 N1 H1 105.9
C11 N1 Ir01 116.1(3)
C11 N1 Ir 123.5(3)
C11 N1 C15 106.4(6)
C15 N1 H1 105.9
C15 N1 Ir01 115.7(5)
C15A N1 Ir 113.6(10)
C15A N1 C11 120.2(11)
C2 C1 C6 126.0
C2 C1 Ir01 74.3(4)
C5 C1 C2 108.0
C5 C1 C6 126.0
C5 C1 Ir01 67.4(4)
C6 C1 Ir01 123.8(4)
C1 C2 C7 125.9
C1 C2 Ir01 66.4(4)
C3 C2 C1 108.0
C3 C2 C7 126.1
C3 C2 Ir01 71.2(4)
C7 C2 Ir01 127.9(4)
C2 C3 C4 108.1
C2 C3 C8 126.0
C2 C3 Ir01 70.6(4)
C4 C3 C8 125.9
C4 C3 Ir01 66.8(4)
C8 C3 Ir01 128.3(4)
C3 C4 C5 107.9
C3 C4 C9 126.0
C3 C4 Ir01 74.1(4)
C5 C4 C9 126.0
C5 C4 Ir01 66.9(4)
C9 C4 Ir01 124.4(4)
C1 C5 C4 108.0
C1 C5 C10 126.0
C1 C5 Ir01 71.7(4)
C4 C5 C10 126.0
C4 C5 Ir01 72.4(4)
C10 C5 Ir01 121.7(4)
C1 C6 H6A 109.5
C1 C6 H6B 109.5
C1 C6 H6C 109.5
H6A C6 H6B 109.5
H6A C6 H6C 109.5
H6B C6 H6C 109.5
C2 C7 H7A 109.5
C2 C7 H7B 109.5
C2 C7 H7C 109.5
H7A C7 H7B 109.5
H7A C7 H7C 109.5
H7B C7 H7C 109.5
C3 C8 H8A 109.5
C3 C8 H8B 109.5
C3 C8 H8C 109.5
H8A C8 H8B 109.5
H8A C8 H8C 109.5
H8B C8 H8C 109.5
C4 C9 H9A 109.5
C4 C9 H9B 109.5
C4 C9 H9C 109.5
H9A C9 H9B 109.5
H9A C9 H9C 109.5
H9B C9 H9C 109.5
C5 C10 H10A 109.5
C5 C10 H10B 109.5
C5 C10 H10C 109.5
H10A C10 H10B 109.5
H10A C10 H10C 109.5
H10B C10 H10C 109.5
N1 Ir01 Cl1 82.54(18)
N1 Ir01 C2 117.3(4)
N1 Ir01 C3 100.2(3)
N1 Ir01 N2 86.81(16)
C1 Ir01 Cl1 122.2(4)
C1 Ir01 N1 155.2(5)
C1 Ir01 C2 39.3(3)
C1 Ir01 C3 65.8(4)
C1 Ir01 C4 67.6(5)
C1 Ir01 N2 94.8(4)
C2 Ir01 Cl1 157.1(4)
C2 Ir01 C3 38.2(2)
C3 Ir01 Cl1 132.1(3)
C4 Ir01 Cl1 96.4(3)
C4 Ir01 N1 115.2(4)
C4 Ir01 C2 65.7(4)
C4 Ir01 C3 39.0(3)
C4 Ir01 N2 157.4(4)
C5 Ir01 Cl1 90.2(5)
C5 Ir01 N1 154.1(4)
C5 Ir01 C1 40.9(3)
C5 Ir01 C2 66.9(4)
C5 Ir01 C3 66.7(4)
C5 Ir01 C4 40.8(3)
C5 Ir01 N2 116.7(4)
N2 Ir01 Cl1 80.84(17)
N2 Ir01 C2 110.0(4)
N2 Ir01 C3 146.7(3)
Cl1 Ir N1 88.6(2)
Cl1 Ir C1A 141.7(2)
Cl1 Ir C2A 158.62(19)
Cl1 Ir C3A 128.18(18)
Cl1 Ir C4A 103.24(19)
Cl1 Ir C5A 109.2(2)
N1 Ir C1A 128.3(3)
N1 Ir C2A 96.8(2)
N1 Ir C3A 87.7(2)
N1 Ir C4A 111.3(2)
N1 Ir C5A 144.7(3)
C1A Ir C2A 32.78(7)
C1A Ir C3A 55.32(12)
C3A Ir C2A 32.20(8)
C4A Ir C1A 57.97(12)
C4A Ir C2A 55.52(13)
C4A Ir C3A 33.73(9)
C5A Ir C1A 35.18(7)
C5A Ir C2A 56.26(12)
C5A Ir C3A 57.20(13)
C5A Ir C4A 36.21(8)
N2 Ir Cl1 94.0(2)
N2 Ir N1 88.49(18)
N2 Ir C1A 96.38(17)
N2 Ir C2A 106.8(2)
N2 Ir C3A 137.5(2)
N2 Ir C4A 153.73(19)
N2 Ir C5A 119.1(2)
C46A C45A B01D 117.8(7)
C46A C45A C50A 120.0
C50A C45A B01D 122.2(7)
C45A C46A H46A 120.0
C47A C46A C45A 120.0
C47A C46A H46A 120.0
C46A C47A C48 120.0
C46A C47A C51A 121.5(7)
C48 C47A C51A 117.7(7)
C47A C48 H48 120.0
C47A C48 C49A 120.0
C49A C48 H48 120.0
C48 C49A C52A 121.2(8)
C50A C49A C48 120.0
C50A C49A C52A 118.6(8)
C45A C50A H50A 120.0
C49A C50A C45A 120.0
C49A C50A H50A 120.0
F23A C51A C47A 106.2(10)
F23A C51A F22A 105.9(8)
F24A C51A C47A 115.9(10)
F24A C51A F23A 107.4(8)
F24A C51A F22A 106.3(8)
F22A C51A C47A 114.5(10)
F19A C52A C49A 109.5(11)
F19A C52A F21A 111.5(14)
F19A C52A F20A 116.5(14)
F21A C52A C49A 110.2(12)
F21A C52A F20A 100.0(15)
F20A C52A C49A 108.7(11)
C2A C1A Ir 79.99(16)
C2A C1A C6A 126.0
C5A C1A Ir 65.63(13)
C5A C1A C2A 107.9
C5A C1A C6A 126.1
C6A C1A Ir 119.82(15)
C1A C2A Ir 67.23(13)
C1A C2A C7A 126.0
C3A C2A Ir 71.59(14)
C3A C2A C1A 108.0
C3A C2A C7A 126.0
C7A C2A Ir 126.78(12)
C2A C3A Ir 76.20(13)
C2A C3A C4A 108.0
C2A C3A C8A 126.0
C4A C3A Ir 65.01(13)
C4A C3A C8A 126.0
C8A C3A Ir 124.30(13)
C3A C4A Ir 81.26(16)
C3A C4A C5A 108.1
C3A C4A C9A 126.0
C5A C4A Ir 69.15(15)
C5A C4A C9A 125.9
C9A C4A Ir 115.60(14)
C1A C5A Ir 79.18(14)
C1A C5A C10A 125.9
C4A C5A Ir 74.64(17)
C4A C5A C1A 108.0
C4A C5A C10A 126.1
C10A C5A Ir 112.71(18)
C1A C6A H6AA 109.5
C1A C6A H6AB 109.5
C1A C6A H6AC 109.5
H6AA C6A H6AB 109.5
H6AA C6A H6AC 109.5
H6AB C6A H6AC 109.5
C2A C7A H7AA 109.5
C2A C7A H7AB 109.5
C2A C7A H7AC 109.5
H7AA C7A H7AB 109.5
H7AA C7A H7AC 109.5
H7AB C7A H7AC 109.5
C3A C8A H8AA 109.5
C3A C8A H8AB 109.5
C3A C8A H8AC 109.5
H8AA C8A H8AB 109.5
H8AA C8A H8AC 109.5
H8AB C8A H8AC 109.5
C4A C9A H9AA 109.5
C4A C9A H9AB 109.5
C4A C9A H9AC 109.5
H9AA C9A H9AB 109.5
H9AA C9A H9AC 109.5
H9AB C9A H9AC 109.5
C5A C10A H10D 109.5
C5A C10A H10E 109.5
C5A C10A H10F 109.5
H10D C10A H10E 109.5
H10D C10A H10F 109.5
H10E C10A H10F 109.5
N1 C11 H11A 109.1
N1 C11 H11B 109.1
N1 C11 C12 112.3(5)
H11A C11 H11B 107.9
C12 C11 H11A 109.1
C12 C11 H11B 109.1
H13A C13 H13B 107.9
C12 C13 H13A 109.3
C12 C13 H13B 109.3
C12 C13 C14 111.7(11)
C14 C13 H13A 109.3
C14 C13 H13B 109.3
N1 C15 H15A 108.8
N1 C15 H15B 108.8
N1 C15 C14 113.6(10)
H15A C15 H15B 107.7
C14 C15 H15A 108.8
C14 C15 H15B 108.8
C11 C12 H12C 110.7
C11 C12 H12D 110.7
C11 C12 H12A 108.6
C11 C12 H12B 108.6
C13 C12 C11 114.7(8)
C13 C12 H12A 108.6
C13 C12 H12B 108.6
H12C C12 H12D 108.8
H12A C12 H12B 107.6
C13A C12 C11 105.0(11)
C13A C12 H12C 110.7
C13A C12 H12D 110.7
C13 C14 C15 111.3(12)
C13 C14 H14A 109.4
C13 C14 H14B 109.4
C15 C14 H14A 109.4
C15 C14 H14B 109.4
H14A C14 H14B 108.0
Ir N2 H2 103.5
C16 N2 Ir01 123.1(5)
C16 N2 C20A 121.4(10)
C20 N2 Ir 110.4(6)
C20 N2 H2 103.5
C20 N2 C16A 111.4(8)
C16A N2 Ir 122.2(6)
C16A N2 H2 103.5
C20A N2 Ir01 114.5(7)
N1 C15A H15C 121.4
N1 C15A C14A 117(2)
C14A C15A H15C 121.4
C15A C14A H14C 109.1
C15A C14A H14D 109.1
C15A C14A C13A 113(3)
H14C C14A H14D 107.8
C13A C14A H14C 109.1
C13A C14A H14D 109.1
C12 C13A C14A 107(2)
C12 C13A H13C 110.2
C12 C13A H13D 110.2
C14A C13A H13C 110.2
C14A C13A H13D 110.2
H13C C13A H13D 108.5
N2 C16 H16 118.6
N2 C16 C17 122.8(8)
C17 C16 H16 118.6
N2 C20 H20A 108.9
N2 C20 H20B 108.9
N2 C20 C19 113.4(12)
H20A C20 H20B 107.7
C19 C20 H20A 108.9
C19 C20 H20B 108.9
C16 C17 H17A 109.8
C16 C17 H17B 109.8
H17A C17 H17B 108.3
C18C C17 C16 109.2(11)
C18C C17 H17A 109.8
C18C C17 H17B 109.8
C20 C19 H19A 110.5
C20 C19 H19B 110.5
H19A C19 H19B 108.7
C18A C19 C20 106(2)
C18A C19 H19A 110.5
C18A C19 H19B 110.5
N2 C16A H16A 108.5
N2 C16A H16B 108.5
N2 C16A C17A 115.1(11)
H16A C16A H16B 107.5
C17A C16A H16A 108.5
C17A C16A H16B 108.5
N2 C20A H20C 108.4
N2 C20A H20D 108.4
N2 C20A C19A 115.6(16)
H20C C20A H20D 107.4
C19A C20A H20C 108.4
C19A C20A H20D 108.4
C19 C18A H18A 112.1
C19 C18A H18B 112.1
C19 C18A C17A 98.6(18)
H18A C18A H18B 109.7
C17A C18A H18A 112.1
C17A C18A H18B 112.1
C16A C17A H17C 109.9
C16A C17A H17D 109.9
C18A C17A C16A 109(2)
C18A C17A H17C 109.9
C18A C17A H17D 109.9
H17C C17A H17D 108.3
C20A C19A H19C 111.1
C20A C19A H19D 111.1
H19C C19A H19D 109.0
C18C C19A C20A 103.5(18)
C18C C19A H19C 111.1
C18C C19A H19D 111.1
C17 C18C C19A 97.5(15)
C17 C18C H18C 112.3
C17 C18C H18D 112.3
C19A C18C H18C 112.3
C19A C18C H18D 112.3
H18C C18C H18D 109.9

loop_
_geom_bond_atom_site_label_1
_geom_bond_atom_site_label_2
_geom_bond_distance
F1 C27 1.304(7)
F2 C27 1.299(7)
F3 C27 1.275(7)
F4 C28 1.374(6)
F5 C28 1.313(5)
F6 C28 1.321(6)
F7 C36 1.319(5)
F8 C36 1.360(5)
F9 C36 1.293(5)
F10 C35 1.333(5)
F11 C35 1.307(5)
F12 C35 1.328(5)
F13 C43 1.306(7)
F14 C43 1.334(7)
F15 C43 1.347(7)
F16 C44 1.348(5)
F17 C44 1.338(5)
F18 C44 1.336(5)
F19 C52 1.353(9)
F20 C52 1.355(10)
F21 C52 1.352(8)
F22 C51 1.277(8)
F23 C51 1.289(8)
F24 C51 1.287(8)
C21 C22 1.399(5)
C21 C26 1.401(5)
C21 B01D 1.637(6)
C22 H22 0.9500
C22 C23 1.395(7)
C23 C24 1.375(7)
C23 C27 1.508(6)
C24 H24 0.9500
C24 C25 1.380(6)
C25 C26 1.394(5)
C25 C28 1.504(7)
C26 H26 0.9500
C27 F3A 1.304(7)
C27 F2A 1.281(7)
C27 F1A 1.296(7)
C29 C30 1.403(5)
C29 C34 1.404(5)
C29 B01D 1.638(6)
C30 H30 0.9500
C30 C31 1.395(5)
C31 C32 1.386(5)
C31 C35 1.505(6)
C32 H32 0.9500
C32 C33 1.387(6)
C33 C34 1.394(6)
C33 C36 1.496(5)
C34 H34 0.9500
C36 F7A 1.313(8)
C36 F8A 1.332(8)
C36 F9A 1.357(8)
C37 C38 1.412(6)
C37 C42 1.397(5)
C37 B01D 1.647(6)
C38 H38 0.9500
C38 C39 1.387(7)
C39 C40 1.380(6)
C39 C43 1.518(7)
C40 H40 0.9500
C40 C41 1.387(6)
C41 C42 1.393(6)
C41 C44 1.497(6)
C42 H42 0.9500
C43 F13A 1.329(8)
C43 F14A 1.319(8)
C43 F15A 1.331(7)
C45 C46 1.3900
C45 C50 1.3900
C45 B01D 1.728(7)
C46 H46 0.9500
C46 C47 1.3900
C47 C48A 1.3900
C47 C51 1.527(14)
C48A H48A 0.9500
C48A C49 1.3900
C49 C50 1.3900
C49 C52 1.536(13)
C50 H50 0.9500
B01D C45A 1.653(8)
Cl1 Ir01 2.367(5)
Cl1 Ir 2.024(6)
N1 H1 1.0000
N1 Ir01 2.129(4)
N1 Ir 2.223(5)
N1 C11 1.462(7)
N1 C15 1.541(12)
N1 C15A 1.33(2)
C1 C2 1.422(7)
C1 C5 1.420(7)
C1 C6 1.512(7)
C1 Ir01 2.058(14)
C2 C3 1.419(7)
C2 C7 1.511(7)
C2 Ir01 2.162(12)
C3 C4 1.421(7)
C3 C8 1.511(7)
C3 Ir01 2.170(12)
C4 C5 1.421(7)
C4 C9 1.510(7)
C4 Ir01 2.074(14)
C5 C10 1.512(7)
C5 Ir01 2.002(15)
C6 H6A 0.9800
C6 H6B 0.9800
C6 H6C 0.9800
C7 H7A 0.9800
C7 H7B 0.9800
C7 H7C 0.9800
C8 H8A 0.9800
C8 H8B 0.9800
C8 H8C 0.9800
C9 H9A 0.9800
C9 H9B 0.9800
C9 H9C 0.9800
C10 H10A 0.9800
C10 H10B 0.9800
C10 H10C 0.9800
Ir01 N2 2.158(4)
Ir C1A 2.425(4)
Ir C2A 2.590(6)
Ir C3A 2.531(6)
Ir C4A 2.321(5)
Ir C5A 2.249(4)
Ir N2 1.993(5)
C45A C46A 1.3900
C45A C50A 1.3900
C46A H46A 0.9500
C46A C47A 1.3900
C47A C48 1.3900
C47A C51A 1.465(13)
C48 H48 0.9500
C48 C49A 1.3900
C49A C50A 1.3900
C49A C52A 1.478(15)
C50A H50A 0.9500
F23A C51A 1.274(8)
F24A C51A 1.273(8)
C51A F22A 1.289(8)
F19A C52A 1.276(16)
F21A C52A 1.316(16)
F20A C52A 1.34(2)
C1A C2A 1.4241(19)
C1A C5A 1.4226(18)
C1A C6A 1.511(2)
C2A C3A 1.4214(18)
C2A C7A 1.512(2)
C3A C4A 1.4217(18)
C3A C8A 1.512(2)
C4A C5A 1.4218(18)
C4A C9A 1.514(2)
C5A C10A 1.512(2)
C6A H6AA 0.9800
C6A H6AB 0.9800
C6A H6AC 0.9800
C7A H7AA 0.9800
C7A H7AB 0.9800
C7A H7AC 0.9800
C8A H8AA 0.9800
C8A H8AB 0.9800
C8A H8AC 0.9800
C9A H9AA 0.9800
C9A H9AB 0.9800
C9A H9AC 0.9800
C10A H10D 0.9800
C10A H10E 0.9800
C10A H10F 0.9800
C11 H11A 0.9900
C11 H11B 0.9900
C11 C12 1.535(6)
C13 H13A 0.9900
C13 H13B 0.9900
C13 C12 1.525(9)
C13 C14 1.528(9)
C15 H15A 0.9900
C15 H15B 0.9900
C15 C14 1.549(18)
C12 H12C 0.9900
C12 H12D 0.9900
C12 H12A 0.9900
C12 H12B 0.9900
C12 C13A 1.48(2)
C14 H14A 0.9900
C14 H14B 0.9900
N2 H2 1.0000
N2 C16 1.218(11)
N2 C20 1.450(13)
N2 C16A 1.453(12)
N2 C20A 1.351(19)
C15A H15C 0.9500
C15A C14A 1.48(3)
C14A H14C 0.9900
C14A H14D 0.9900
C14A C13A 1.48(3)
C13A H13C 0.9900
C13A H13D 0.9900
C16 H16 0.9500
C16 C17 1.523(11)
C20 H20A 0.9900
C20 H20B 0.9900
C20 C19 1.589(13)
C17 H17A 0.9900
C17 H17B 0.9900
C17 C18C 1.516(13)
C19 H19A 0.9900
C19 H19B 0.9900
C19 C18A 1.571(14)
C16A H16A 0.9900
C16A H16B 0.9900
C16A C17A 1.577(13)
C20A H20C 0.9900
C20A H20D 0.9900
C20A C19A 1.532(13)
C18A H18A 0.9900
C18A H18B 0.9900
C18A C17A 1.574(14)
C17A H17C 0.9900
C17A H17D 0.9900
C19A H19C 0.9900
C19A H19D 0.9900
C19A C18C 1.528(13)
C18C H18C 0.9900
C18C H18D 0.9900

loop_
_geom_torsion_atom_site_label_1
_geom_torsion_atom_site_label_2
_geom_torsion_atom_site_label_3
_geom_torsion_atom_site_label_4
_geom_torsion
C21 C22 C23 C24 2.2(7)
C21 C22 C23 C27 -177.0(4)
C21 B01D C45A C46A -32.3(7)
C21 B01D C45A C50A 146.9(4)
C22 C21 C26 C25 0.7(6)
C22 C21 B01D C29 100.4(4)
C22 C21 B01D C37 -139.8(4)
C22 C21 B01D C45 -19.5(6)
C22 C21 B01D C45A -26.7(7)
C22 C23 C24 C25 0.2(7)
C22 C23 C27 F1 4.8(13)
C22 C23 C27 F2 121.9(9)
C22 C23 C27 F3 -118.1(12)
C22 C23 C27 F3A -156.8(10)
C22 C23 C27 F2A 79.6(17)
C22 C23 C27 F1A -45.4(13)
C23 C24 C25 C26 -1.9(7)
C23 C24 C25 C28 178.2(5)
C24 C23 C27 F1 -174.4(12)
C24 C23 C27 F2 -57.4(10)
C24 C23 C27 F3 62.7(13)
C24 C23 C27 F3A 24.0(11)
C24 C23 C27 F2A -99.7(17)
C24 C23 C27 F1A 135.4(12)
C24 C25 C26 C21 1.5(7)
C24 C25 C28 F4 123.3(5)
C24 C25 C28 F5 6.9(7)
C24 C25 C28 F6 -122.9(5)
C26 C21 C22 C23 -2.5(6)
C26 C21 B01D C29 -73.8(4)
C26 C21 B01D C37 46.0(5)
C26 C21 B01D C45 166.3(5)
C26 C21 B01D C45A 159.1(6)
C26 C25 C28 F4 -56.6(6)
C26 C25 C28 F5 -173.0(5)
C26 C25 C28 F6 57.2(6)
C27 C23 C24 C25 179.4(4)
C28 C25 C26 C21 -178.6(4)
C29 C30 C31 C32 -1.2(6)
C29 C30 C31 C35 177.5(4)
C29 B01D C45A C46A -155.8(5)
C29 B01D C45A C50A 23.4(7)
C30 C29 C34 C33 -1.2(5)
C30 C29 B01D C21 -86.7(4)
C30 C29 B01D C37 151.9(3)
C30 C29 B01D C45 30.4(5)
C30 C29 B01D C45A 44.9(6)
C30 C31 C32 C33 -0.7(6)
C30 C31 C35 F10 -61.1(5)
C30 C31 C35 F11 176.3(4)
C30 C31 C35 F12 55.9(5)
C31 C32 C33 C34 1.5(6)
C31 C32 C33 C36 -174.8(4)
C32 C31 C35 F10 117.6(4)
C32 C31 C35 F11 -5.0(6)
C32 C31 C35 F12 -125.5(4)
C32 C33 C34 C29 -0.5(6)
C32 C33 C36 F7 -143.6(4)
C32 C33 C36 F8 102.4(5)
C32 C33 C36 F9 -17.9(6)
C32 C33 C36 F7A 175.9(16)
C32 C33 C36 F8A 42.6(15)
C32 C33 C36 F9A -66.2(14)
C34 C29 C30 C31 2.1(5)
C34 C29 B01D C21 87.0(4)
C34 C29 B01D C37 -34.4(4)
C34 C29 B01D C45 -156.0(4)
C34 C29 B01D C45A -141.4(5)
C34 C33 C36 F7 40.0(5)
C34 C33 C36 F8 -74.1(5)
C34 C33 C36 F9 165.6(4)
C34 C33 C36 F7A -0.6(17)
C34 C33 C36 F8A -133.8(15)
C34 C33 C36 F9A 117.3(14)
C35 C31 C32 C33 -179.3(4)
C36 C33 C34 C29 175.9(3)
C37 C38 C39 C40 0.3(8)
C37 C38 C39 C43 -179.3(5)
C37 B01D C45A C46A 88.9(5)
C37 B01D C45A C50A -91.9(5)
C38 C37 C42 C41 -1.2(6)
C38 C37 B01D C21 -158.2(4)
C38 C37 B01D C29 -41.7(5)
C38 C37 B01D C45 81.9(5)
C38 C37 B01D C45A 75.3(6)
C38 C39 C40 C41 -0.8(7)
C38 C39 C43 F13 127.3(9)
C38 C39 C43 F14 0.7(11)
C38 C39 C43 F15 -112.3(6)
C38 C39 C43 F13A 83.1(11)
C38 C39 C43 F14A -36.7(10)
C38 C39 C43 F15A -162(2)
C39 C40 C41 C42 0.3(6)
C39 C40 C41 C44 176.9(4)
C40 C39 C43 F13 -52.3(9)
C40 C39 C43 F14 -179.0(9)
C40 C39 C43 F15 68.1(7)
C40 C39 C43 F13A -96.5(10)
C40 C39 C43 F14A 143.6(9)
C40 C39 C43 F15A 19(2)
C40 C41 C42 C37 0.8(6)
C40 C41 C44 F16 -85.6(4)
C40 C41 C44 F17 154.9(4)
C40 C41 C44 F18 32.9(6)
C42 C37 C38 C39 0.7(7)
C42 C37 B01D C21 26.6(5)
C42 C37 B01D C29 143.1(4)
C42 C37 B01D C45 -93.3(5)
C42 C37 B01D C45A -99.9(5)
C42 C41 C44 F16 91.0(4)
C42 C41 C44 F17 -28.4(5)
C42 C41 C44 F18 -150.4(4)
C43 C39 C40 C41 178.9(4)
C44 C41 C42 C37 -175.8(4)
C45 C46 C47 C48A 0.0
C45 C46 C47 C51 -179.6(7)
C46 C45 C50 C49 0.0
C46 C45 B01D C21 -36.7(6)
C46 C45 B01D C29 -151.6(4)
C46 C45 B01D C37 86.0(5)
C46 C47 C48A C49 0.0
C46 C47 C51 F22 -98.5(7)
C46 C47 C51 F23 22.3(9)
C46 C47 C51 F24 140.9(6)
C47 C48A C49 C50 0.0
C47 C48A C49 C52 178.4(7)
C48A C47 C51 F22 81.9(8)
C48A C47 C51 F23 -157.3(7)
C48A C47 C51 F24 -38.7(8)
C48A C49 C50 C45 0.0
C48A C49 C52 F19 -83.3(9)
C48A C49 C52 F20 164.2(10)
C48A C49 C52 F21 34.9(9)
C50 C45 C46 C47 0.0
C50 C45 B01D C21 149.6(4)
C50 C45 B01D C29 34.7(5)
C50 C45 B01D C37 -87.7(5)
C50 C49 C52 F19 95.1(9)
C50 C49 C52 F20 -17.5(12)
C50 C49 C52 F21 -146.7(6)
C51 C47 C48A C49 179.6(7)
C52 C49 C50 C45 -178.4(7)
B01D C21 C22 C23 -177.0(4)
B01D C21 C26 C25 175.4(4)
B01D C29 C30 C31 176.0(3)
B01D C29 C34 C33 -175.3(3)
B01D C37 C38 C39 -174.9(4)
B01D C37 C42 C41 174.2(3)
B01D C45 C46 C47 -173.6(6)
B01D C45 C50 C49 173.8(6)
B01D C45A C46A C47A 179.2(7)
B01D C45A C50A C49A -179.2(7)
N1 C11 C12 C13 -55.7(10)
N1 C11 C12 C13A -55.9(16)
N1 C15 C14 C13 54.2(14)
N1 C15A C14A C13A 39(4)
C1 C2 C3 C4 0.0
C1 C2 C3 C8 -179.9
C1 C2 C3 Ir01 56.3(5)
C2 C1 C5 C4 0.0
C2 C1 C5 C10 -180.0
C2 C1 C5 Ir01 -63.7(4)
C2 C3 C4 C5 0.1
C2 C3 C4 C9 180.0
C2 C3 C4 Ir01 58.6(4)
C3 C4 C5 C1 -0.1
C3 C4 C5 C10 179.9
C3 C4 C5 Ir01 63.2(4)
C5 C1 C2 C3 0.0
C5 C1 C2 C7 -180.0
C5 C1 C2 Ir01 59.3(5)
C6 C1 C2 C3 -179.9
C6 C1 C2 C7 0.1
C6 C1 C2 Ir01 -120.7(5)
C6 C1 C5 C4 180.0
C6 C1 C5 C10 0.0
C6 C1 C5 Ir01 116.3(4)
C7 C2 C3 C4 180.0
C7 C2 C3 C8 0.0
C7 C2 C3 Ir01 -123.7(5)
C8 C3 C4 C5 180.0
C8 C3 C4 C9 -0.1
C8 C3 C4 Ir01 -121.5(4)
C9 C4 C5 C1 -180.0
C9 C4 C5 C10 0.0
C9 C4 C5 Ir01 -116.7(4)
Ir01 N1 C11 C12 -170.0(4)
Ir01 N1 C15 C14 168.5(8)
Ir01 C1 C2 C3 -59.3(5)
Ir01 C1 C2 C7 120.8(5)
Ir01 C1 C5 C4 63.7(4)
Ir01 C1 C5 C10 -116.3(4)
Ir01 C2 C3 C4 -56.4(5)
Ir01 C2 C3 C8 123.7(5)
Ir01 C3 C4 C5 -58.6(4)
Ir01 C3 C4 C9 121.3(4)
Ir01 C4 C5 C1 -63.2(4)
Ir01 C4 C5 C10 116.8(4)
Ir01 N2 C16 C17 178.8(8)
Ir01 N2 C20A C19A 165(2)
Ir N1 C11 C12 -162.0(4)
Ir N1 C15A C14A 170(2)
Ir C1A C2A C3A -60.20(14)
Ir C1A C2A C7A 119.85(14)
Ir C1A C5A C4A 69.77(18)
Ir C1A C5A C10A -110.30(18)
Ir C2A C3A C4A -57.52(13)
Ir C2A C3A C8A 122.61(13)
Ir C3A C4A C5A -64.60(14)
Ir C3A C4A C9A 115.39(14)
Ir C4A C5A C1A -72.90(16)
Ir C4A C5A C10A 107.17(16)
Ir N2 C20 C19 170.9(10)
Ir N2 C16A C17A 179.6(10)
C45A C46A C47A C48 0.0
C45A C46A C47A C51A 169.8(10)
C46A C45A C50A C49A 0.0
C46A C47A C48 C49A 0.0
C46A C47A C51A F23A 44.4(12)
C46A C47A C51A F24A 163.5(10)
C46A C47A C51A F22A -72.2(13)
C47A C48 C49A C50A 0.0
C47A C48 C49A C52A 173.9(10)
C48 C47A C51A F23A -145.7(11)
C48 C47A C51A F24A -26.5(13)
C48 C47A C51A F22A 97.8(12)
C48 C49A C50A C45A 0.0
C48 C49A C52A F19A -103.3(12)
C48 C49A C52A F21A 19.7(17)
C48 C49A C52A F20A 128.4(11)
C50A C45A C46A C47A 0.0
C50A C49A C52A F19A 70.7(14)
C50A C49A C52A F21A -166.3(12)
C50A C49A C52A F20A -57.6(14)
C51A C47A C48 C49A -170.1(9)
C52A C49A C50A C45A -174.1(10)
C1A C2A C3A Ir 57.49(13)
C1A C2A C3A C4A 0.0
C1A C2A C3A C8A -179.9
C2A C1A C5A Ir -69.72(18)
C2A C1A C5A C4A 0.1
C2A C1A C5A C10A 180.0
C2A C3A C4A Ir 64.66(14)
C2A C3A C4A C5A 0.1
C2A C3A C4A C9A -179.9
C3A C4A C5A Ir 72.83(16)
C3A C4A C5A C1A -0.1
C3A C4A C5A C10A 180.0
C5A C1A C2A Ir 60.18(14)
C5A C1A C2A C3A 0.0
C5A C1A C2A C7A -180.0
C6A C1A C2A Ir -119.73(14)
C6A C1A C2A C3A -179.9
C6A C1A C2A C7A 0.1
C6A C1A C5A Ir 110.20(18)
C6A C1A C5A C4A 180.0
C6A C1A C5A C10A -0.1
C7A C2A C3A Ir -122.57(13)
C7A C2A C3A C4A 179.9
C7A C2A C3A C8A 0.0
C8A C3A C4A Ir -115.47(14)
C8A C3A C4A C5A 179.9
C8A C3A C4A C9A -0.1
C9A C4A C5A Ir -107.16(16)
C9A C4A C5A C1A 179.9
C9A C4A C5A C10A 0.0
C11 N1 C15 C14 -60.9(11)
C11 N1 C15A C14A -29(3)
C11 C12 C13A C14A 67(2)
C15 N1 C11 C12 59.7(8)
C12 C13 C14 C15 -44.8(16)
C14 C13 C12 C11 46.1(14)
N2 C16 C17 C18C -19(2)
N2 C20 C19 C18A 66(2)
N2 C16A C17A C18A -58(2)
N2 C20A C19A C18C 51(4)
C15A N1 C11 C12 38.0(17)
C15A C14A C13A C12 -60(3)
C16 N2 C20A C19A -4(4)
C16 C17 C18C C19A 60.7(19)
C20 N2 C16A C17A 45.9(17)
C20 C19 C18A C17A -70(3)
C19 C18A C17A C16A 67(3)
C16A N2 C20 C19 -49.8(15)
C20A N2 C16 C17 -13(3)
C20A C19A C18C C17 -75(2)
